data_7131533
loop_
_publ_author_name
'Dutta, Sourav'
'Porey, Arka'
'Guin, Joyram'

_publ_section_title
;
 N-Heterocyclic carbene catalyzed desymmetrization of diols: access to
 enantioenriched oxindoles having a C3-quaternary stereocenter.
;
_journal_issue 38
_journal_name_full 'Chemical communications (Cambridge, England)'
_journal_page_first 5771
_journal_page_last 5774
_journal_paper_doi 10.1039/d3cc00489a
_journal_volume 59
_journal_year 2023
_chemical_absolute_configuration Rmod
_chemical_formula_moiety '4(C18 H15 Br I N O4)'
_chemical_formula_sum 'C72 H60 Br4 I4 N4 O16'
_chemical_formula_weight 2064.48
_space_group_crystal_system orthorhombic
_space_group_IT_number 19
_space_group_name_Hall 'P 2ac 2ab'
_space_group_name_H-M_alt 'P 21 21 21'
_atom_sites_solution_hydrogens geom
_atom_sites_solution_primary iterative
_audit_creation_date 2022-12-27
_audit_creation_method
;
Olex2 1.5
(compiled 2022.04.07 svn.rca3783a0 for OlexSys, GUI svn.r6498)
;
_audit_update_record
;
2022-12-27 deposited with the CCDC.	2023-04-10 downloaded from the CCDC.
;
_cell_angle_alpha 90
_cell_angle_beta 90
_cell_angle_gamma 90
_cell_formula_units_Z 1
_cell_length_a 9.8468(4)
_cell_length_b 10.3709(4)
_cell_length_c 17.4196(8)
_cell_measurement_reflns_used 9953
_cell_measurement_temperature 134.31
_cell_measurement_theta_max 27.51
_cell_measurement_theta_min 2.38
_cell_volume 1778.89(13)
_computing_cell_refinement 'SAINT V8.38A (Bruker, 2018)'
_computing_data_reduction 'SAINT V8.38A (Bruker, 2018)'
_computing_molecular_graphics 'Olex2 1.5 (Dolomanov et al., 2009)'
_computing_publication_material 'Olex2 1.5 (Dolomanov et al., 2009)'
_computing_structure_refinement 'XL  (Sheldrick, 2008)'
_computing_structure_solution 'olex2.solve 1.5 (Bourhis et al., 2015)'
_diffrn_ambient_temperature 134.31
_diffrn_measured_fraction_theta_full 0.997
_diffrn_measured_fraction_theta_max 0.997
_diffrn_measurement_device_type 'Bruker APEX-II CCD'
_diffrn_measurement_method '\f and \w scans'
_diffrn_radiation_type MoK\a
_diffrn_radiation_wavelength 0.71073
_diffrn_reflns_av_R_equivalents 0.0615
_diffrn_reflns_av_unetI/netI 0.0447
_diffrn_reflns_Laue_measured_fraction_full 0.997
_diffrn_reflns_Laue_measured_fraction_max 0.997
_diffrn_reflns_limit_h_max 12
_diffrn_reflns_limit_h_min -12
_diffrn_reflns_limit_k_max 12
_diffrn_reflns_limit_k_min -13
_diffrn_reflns_limit_l_max 22
_diffrn_reflns_limit_l_min -20
_diffrn_reflns_number 20967
_diffrn_reflns_point_group_measured_fraction_full 0.997
_diffrn_reflns_point_group_measured_fraction_max 0.997
_diffrn_reflns_theta_full 25.242
_diffrn_reflns_theta_max 27.526
_diffrn_reflns_theta_min 2.285
_diffrn_source_current 1.0
_diffrn_source_power 0.05
_diffrn_source_voltage 50.0
_diffrn_standards_number 0
_exptl_absorpt_coefficient_mu 4.069
_exptl_absorpt_correction_T_max 0.7456
_exptl_absorpt_correction_T_min 0.2265
_exptl_absorpt_correction_type multi-scan
_exptl_absorpt_process_details
;
SADABS-2016/2 (Bruker,2016/2) was used for absorption correction.
wR2(int) was 0.1575 before and 0.0937 after correction.
The Ratio of minimum to maximum transmission is 0.3038.
The \l/2 correction factor is Not present.
;
_exptl_crystal_colour 'clear whiteish white'
_exptl_crystal_colour_lustre clear
_exptl_crystal_colour_modifier whiteish
_exptl_crystal_colour_primary white
_exptl_crystal_density_diffrn 1.927
_exptl_crystal_description plate
_exptl_crystal_F_000 1000
_exptl_crystal_size_max 0.5
_exptl_crystal_size_mid 0.3
_exptl_crystal_size_min 0.1
_refine_diff_density_max 1.098
_refine_diff_density_min -0.653
_refine_diff_density_rms 0.098
_refine_ls_abs_structure_details
;
 Flack x determined using 1637 quotients [(I+)-(I-)]/[(I+)+(I-)]
 (Parsons, Flack and Wagner, Acta Cryst. B69 (2013) 249-259).
;
_refine_ls_abs_structure_Flack 0.117(6)
_refine_ls_extinction_coef 0.0051(7)
_refine_ls_extinction_expression Fc^*^=kFc[1+0.001xFc^2^\l^3^/sin(2\q)]^-1/4^
_refine_ls_extinction_method 'SHELXL-2016/6 (Sheldrick 2016)'
_refine_ls_goodness_of_fit_ref 1.061
_refine_ls_hydrogen_treatment constr
_refine_ls_matrix_type full
_refine_ls_number_parameters 229
_refine_ls_number_reflns 4089
_refine_ls_number_restraints 0
_refine_ls_restrained_S_all 1.061
_refine_ls_R_factor_all 0.0283
_refine_ls_R_factor_gt 0.0270
_refine_ls_shift/su_max 0.001
_refine_ls_shift/su_mean 0.000
_refine_ls_structure_factor_coef Fsqd
_refine_ls_weighting_details 'w=1/[\s^2^(Fo^2^)+(0.0236P)^2^+0.9398P] where P=(Fo^2^+2Fc^2^)/3'
_refine_ls_weighting_scheme calc
_refine_ls_wR_factor_gt 0.0638
_refine_ls_wR_factor_ref 0.0643
_reflns_Friedel_coverage 0.752
_reflns_Friedel_fraction_full 0.997
_reflns_Friedel_fraction_max 0.997
_reflns_number_gt 3965
_reflns_number_total 4089
_reflns_threshold_expression 'I > 2\s(I)'
_cod_data_source_file d3cc00489a2.cif
_cod_data_source_block mo_jgocarka280421_0m_a
_cod_depositor_comments 'Adding full bibliography for 7131533.cif.'
_cod_database_code 7131533
_shelx_shelxl_version_number 2016/6
_shelx_space_group_comment
;
The symmetry employed for this shelxl refinement is uniquely defined
by the following loop, which should always be used as a source of
symmetry information in preference to the above space-group names.
They are only intended as comments.
;
_shelx_estimated_absorpt_t_max 0.686
_shelx_estimated_absorpt_t_min 0.235
_olex2_refinement_description
;
1. Fixed Uiso
 At 1.2 times of:
  All C(H) groups, All C(H,H) groups
 At 1.5 times of:
  All C(H,H,H) groups, All O(H) groups
2.a Secondary CH2 refined with riding coordinates:
 C5(H5A,H5B), C9(H9A,H9B)
2.b Aromatic/amide H refined with riding coordinates:
 C2(H2), C7(H7), C8(H8), C10(H10), C14(H14), C17(H17), C18(H18)
2.c Idealised Me refined as rotating group:
 C15(H15A,H15B,H15C)
2.d Idealised tetrahedral OH refined as rotating group:
 O3(H3)
;
_olex2_submission_special_instructions 'No special instructions were received'

loop_
_space_group_symop_operation_xyz
'x, y, z'
'-x+1/2, -y, z+1/2'
'-x, y+1/2, -z+1/2'
'x+1/2, -y+1/2, -z'

loop_
_atom_site_label
_atom_site_type_symbol
_atom_site_fract_x
_atom_site_fract_y
_atom_site_fract_z
_atom_site_U_iso_or_equiv
_atom_site_adp_type
_atom_site_occupancy
_atom_site_site_symmetry_order
_atom_site_calc_flag
_atom_site_refinement_flags_posn
_atom_site_refinement_flags_adp
_atom_site_refinement_flags_occupancy
_atom_site_disorder_assembly
_atom_site_disorder_group
I1 I 0.10880(3) 0.37001(3) 0.14338(2) 0.02274(11) Uani 1 1 d . . . . .
Br1 Br 0.15740(6) 0.01282(5) 0.52620(3) 0.02595(14) Uani 1 1 d . . . . .
O1 O 0.3977(4) 1.0106(3) 0.32429(18) 0.0202(7) Uani 1 1 d . . . . .
O2 O 0.2914(3) 0.6259(3) 0.41115(18) 0.0179(6) Uani 1 1 d . . . . .
O3 O 0.5571(4) 0.7607(3) 0.23130(19) 0.0187(7) Uani 1 1 d . . . . .
H3 H 0.548406 0.693393 0.204904 0.028 Uiso 1 1 calc R U . . .
O4 O 0.1164(5) 0.6700(4) 0.4901(2) 0.0369(10) Uani 1 1 d . . . . .
N1 N 0.2349(4) 0.9338(4) 0.2415(2) 0.0161(8) Uani 1 1 d . . . . .
C2 C 0.0775(5) 0.6575(5) 0.1388(3) 0.0196(10) Uani 1 1 d . . . . .
H2 H 0.013986 0.636088 0.099806 0.023 Uiso 1 1 calc R U . . .
C3 C 0.1933(5) 0.5932(5) 0.4608(3) 0.0198(10) Uani 1 1 d . . . . .
C4 C 0.3551(5) 0.7773(4) 0.3119(2) 0.0132(9) Uani 1 1 d . . . . .
C1 C 0.3360(5) 0.9212(4) 0.2937(3) 0.0157(9) Uani 1 1 d . . . . .
C5 C 0.5050(4) 0.7387(5) 0.3065(3) 0.0153(9) Uani 1 1 d . . . . .
H5A H 0.558294 0.789303 0.344098 0.018 Uiso 1 1 calc R U . . .
H5B H 0.514721 0.646269 0.319623 0.018 Uiso 1 1 calc R U . . .
C6 C 0.1479(5) 0.5601(4) 0.1764(3) 0.0177(10) Uani 1 1 d . . . . .
C7 C 0.2608(4) 0.3649(5) 0.4299(3) 0.0192(9) Uani 1 1 d . . . . .
H7 H 0.315152 0.394580 0.388453 0.023 Uiso 1 1 calc R U . . .
C8 C 0.0993(5) 0.7870(5) 0.1580(3) 0.0189(9) Uani 1 1 d . . . . .
H8 H 0.050989 0.854705 0.133403 0.023 Uiso 1 1 calc R U . . .
C9 C 0.3015(5) 0.7616(4) 0.3941(3) 0.0169(9) Uani 1 1 d . . . . .
H9A H 0.364048 0.803772 0.430830 0.020 Uiso 1 1 calc R U . . .
H9B H 0.211106 0.802652 0.398910 0.020 Uiso 1 1 calc R U . . .
C10 C 0.2429(5) 0.5870(4) 0.2341(2) 0.0139(9) Uani 1 1 d . . . . .
H10 H 0.291621 0.519900 0.259049 0.017 Uiso 1 1 calc R U . . .
C11 C 0.1937(5) 0.8114(4) 0.2140(3) 0.0147(9) Uani 1 1 d . . . . .
C12 C 0.1902(5) 0.4518(5) 0.4752(3) 0.0156(9) Uani 1 1 d . . . . .
C13 C 0.2628(5) 0.7150(5) 0.2534(3) 0.0139(9) Uani 1 1 d . . . . .
C14 C 0.1041(5) 0.2774(5) 0.5532(3) 0.0193(9) Uani 1 1 d . . . . .
H14 H 0.051991 0.247150 0.595384 0.023 Uiso 1 1 calc R U . . .
C15 C 0.1780(5) 1.0548(4) 0.2167(3) 0.0208(10) Uani 1 1 d . . . . .
H15A H 0.212152 1.124386 0.249573 0.031 Uiso 1 1 calc R U . . .
H15B H 0.078780 1.051064 0.220407 0.031 Uiso 1 1 calc R U . . .
H15C H 0.204419 1.071394 0.163401 0.031 Uiso 1 1 calc R U . . .
C16 C 0.1739(5) 0.1925(5) 0.5072(3) 0.0180(9) Uani 1 1 d . . . . .
C17 C 0.2515(5) 0.2331(5) 0.4458(3) 0.0206(10) Uani 1 1 d . . . . .
H17 H 0.298018 0.172118 0.414778 0.025 Uiso 1 1 calc R U . . .
C18 C 0.1111(5) 0.4083(4) 0.5368(3) 0.0196(9) Uani 1 1 d . . . . .
H18 H 0.062343 0.468305 0.567442 0.024 Uiso 1 1 calc R U . . .

loop_
_atom_site_aniso_label
_atom_site_aniso_U_11
_atom_site_aniso_U_22
_atom_site_aniso_U_33
_atom_site_aniso_U_23
_atom_site_aniso_U_13
_atom_site_aniso_U_12
I1 0.02328(16) 0.01450(16) 0.03044(18) -0.00165(12) -0.00406(13) -0.00400(14)
Br1 0.0357(3) 0.0166(2) 0.0256(3) 0.00284(19) -0.0020(2) -0.0038(2)
O1 0.0241(16) 0.0150(16) 0.0214(16) -0.0031(13) -0.0010(14) -0.0037(17)
O2 0.0209(15) 0.0138(15) 0.0190(15) 0.0039(14) 0.0037(12) -0.0014(15)
O3 0.0201(16) 0.0159(17) 0.0202(17) 0.0011(13) 0.0019(13) 0.0017(15)
O4 0.042(2) 0.0219(19) 0.046(2) 0.0093(16) 0.025(2) 0.0132(19)
N1 0.0176(19) 0.0110(19) 0.020(2) 0.0000(15) -0.0015(16) 0.0017(16)
C2 0.015(2) 0.023(2) 0.021(2) 0.0002(19) -0.0046(18) -0.0020(18)
C3 0.019(2) 0.019(2) 0.021(2) 0.0015(18) 0.0023(19) 0.0022(19)
C4 0.015(2) 0.014(2) 0.0104(19) -0.0009(15) -0.0022(16) 0.0006(18)
C1 0.016(2) 0.014(2) 0.017(2) -0.0009(16) 0.0029(18) 0.0004(19)
C5 0.014(2) 0.014(2) 0.017(2) 0.0007(17) 0.0003(17) 0.0010(19)
C6 0.017(2) 0.013(2) 0.023(2) 0.0004(17) 0.0000(18) -0.0026(19)
C7 0.017(2) 0.023(2) 0.018(2) 0.001(2) 0.0033(17) 0.001(2)
C8 0.014(2) 0.018(2) 0.025(2) 0.0030(17) -0.006(2) 0.003(2)
C9 0.023(2) 0.010(2) 0.018(2) 0.0006(17) 0.0016(18) 0.0009(19)
C10 0.015(2) 0.014(2) 0.013(2) 0.0010(16) 0.0002(17) -0.0005(18)
C11 0.015(2) 0.012(2) 0.017(2) -0.0002(16) 0.0027(17) 0.0025(18)
C12 0.016(2) 0.016(2) 0.015(2) 0.0008(17) 0.0002(18) 0.0020(18)
C13 0.0106(19) 0.017(2) 0.014(2) -0.0009(17) 0.0011(16) -0.0003(18)
C14 0.017(2) 0.024(2) 0.017(2) 0.0016(17) 0.002(2) -0.006(2)
C15 0.024(2) 0.014(2) 0.024(2) 0.0023(18) 0.001(2) 0.006(2)
C16 0.020(2) 0.017(2) 0.017(2) -0.0001(17) -0.0037(19) -0.002(2)
C17 0.024(2) 0.017(2) 0.021(2) -0.0021(18) 0.0007(19) -0.003(2)
C18 0.018(2) 0.020(2) 0.021(2) -0.0004(17) 0.005(2) 0.000(2)

loop_
_atom_type_symbol
_atom_type_description
_atom_type_scat_dispersion_real
_atom_type_scat_dispersion_imag
_atom_type_scat_source
C C 0.0033 0.0016 'International Tables Vol C Tables 4.2.6.8 and 6.1.1.4'
H H 0.0000 0.0000 'International Tables Vol C Tables 4.2.6.8 and 6.1.1.4'
Br Br -0.2901 2.4595 'International Tables Vol C Tables 4.2.6.8 and 6.1.1.4'
I I -0.4742 1.8119 'International Tables Vol C Tables 4.2.6.8 and 6.1.1.4'
N N 0.0061 0.0033 'International Tables Vol C Tables 4.2.6.8 and 6.1.1.4'
O O 0.0106 0.0060 'International Tables Vol C Tables 4.2.6.8 and 6.1.1.4'

loop_
_geom_angle_atom_site_label_1
_geom_angle_atom_site_label_2
_geom_angle_atom_site_label_3
_geom_angle
_geom_angle_site_symmetry_1
_geom_angle_site_symmetry_3
_geom_angle_publ_flag
C3 O2 C9 115.4(4) . . ?
C5 O3 H3 109.5 . . ?
C1 N1 C11 110.5(4) . . ?
C1 N1 C15 124.8(4) . . ?
C11 N1 C15 124.7(4) . . ?
C6 C2 H2 119.7 . . ?
C6 C2 C8 120.6(4) . . ?
C8 C2 H2 119.7 . . ?
O2 C3 C12 111.9(4) . . ?
O4 C3 O2 123.8(5) . . ?
O4 C3 C12 124.3(4) . . ?
C5 C4 C1 111.0(4) . . ?
C5 C4 C9 111.1(4) . . ?
C9 C4 C1 104.6(4) . . ?
C13 C4 C1 101.7(4) . . ?
C13 C4 C5 115.3(4) . . ?
C13 C4 C9 112.1(4) . . ?
O1 C1 N1 125.5(4) . . ?
O1 C1 C4 125.6(4) . . ?
N1 C1 C4 108.7(4) . . ?
O3 C5 C4 111.2(4) . . ?
O3 C5 H5A 109.4 . . ?
O3 C5 H5B 109.4 . . ?
C4 C5 H5A 109.4 . . ?
C4 C5 H5B 109.4 . . ?
H5A C5 H5B 108.0 . . ?
C2 C6 I1 117.7(4) . . ?
C2 C6 C10 121.8(4) . . ?
C10 C6 I1 120.5(3) . . ?
C12 C7 H7 120.3 . . ?
C12 C7 C17 119.4(4) . . ?
C17 C7 H7 120.3 . . ?
C2 C8 H8 121.6 . . ?
C11 C8 C2 116.8(4) . . ?
C11 C8 H8 121.6 . . ?
O2 C9 C4 108.6(4) . . ?
O2 C9 H9A 110.0 . . ?
O2 C9 H9B 110.0 . . ?
C4 C9 H9A 110.0 . . ?
C4 C9 H9B 110.0 . . ?
H9A C9 H9B 108.4 . . ?
C6 C10 H10 121.3 . . ?
C13 C10 C6 117.4(4) . . ?
C13 C10 H10 121.3 . . ?
C8 C11 N1 126.9(4) . . ?
C8 C11 C13 123.4(4) . . ?
C13 C11 N1 109.7(4) . . ?
C7 C12 C3 122.3(4) . . ?
C7 C12 C18 120.4(4) . . ?
C18 C12 C3 117.3(4) . . ?
C10 C13 C4 131.3(4) . . ?
C10 C13 C11 120.1(4) . . ?
C11 C13 C4 108.6(4) . . ?
C16 C14 H14 120.6 . . ?
C16 C14 C18 118.8(4) . . ?
C18 C14 H14 120.6 . . ?
N1 C15 H15A 109.5 . . ?
N1 C15 H15B 109.5 . . ?
N1 C15 H15C 109.5 . . ?
H15A C15 H15B 109.5 . . ?
H15A C15 H15C 109.5 . . ?
H15B C15 H15C 109.5 . . ?
C14 C16 Br1 119.0(4) . . ?
C14 C16 C17 122.2(5) . . ?
C17 C16 Br1 118.8(4) . . ?
C7 C17 H17 120.4 . . ?
C16 C17 C7 119.2(5) . . ?
C16 C17 H17 120.4 . . ?
C12 C18 H18 120.0 . . ?
C14 C18 C12 120.0(4) . . ?
C14 C18 H18 120.0 . . ?

loop_
_geom_bond_atom_site_label_1
_geom_bond_atom_site_label_2
_geom_bond_distance
_geom_bond_site_symmetry_2
_geom_bond_publ_flag
I1 C6 2.089(5) . ?
Br1 C16 1.900(5) . ?
O1 C1 1.230(6) . ?
O2 C3 1.340(6) . ?
O2 C9 1.441(6) . ?
O3 H3 0.8400 . ?
O3 C5 1.425(6) . ?
O4 C3 1.212(6) . ?
N1 C1 1.355(6) . ?
N1 C11 1.416(6) . ?
N1 C15 1.440(6) . ?
C2 H2 0.9500 . ?
C2 C6 1.389(7) . ?
C2 C8 1.401(7) . ?
C3 C12 1.488(7) . ?
C4 C1 1.538(6) . ?
C4 C5 1.532(6) . ?
C4 C9 1.536(6) . ?
C4 C13 1.510(6) . ?
C5 H5A 0.9900 . ?
C5 H5B 0.9900 . ?
C6 C10 1.401(6) . ?
C7 H7 0.9500 . ?
C7 C12 1.385(7) . ?
C7 C17 1.398(7) . ?
C8 H8 0.9500 . ?
C8 C11 1.371(7) . ?
C9 H9A 0.9900 . ?
C9 H9B 0.9900 . ?
C10 H10 0.9500 . ?
C10 C13 1.384(7) . ?
C11 C13 1.391(6) . ?
C12 C18 1.401(7) . ?
C14 H14 0.9500 . ?
C14 C16 1.375(7) . ?
C14 C18 1.388(7) . ?
C15 H15A 0.9800 . ?
C15 H15B 0.9800 . ?
C15 H15C 0.9800 . ?
C16 C17 1.379(7) . ?
C17 H17 0.9500 . ?
C18 H18 0.9500 . ?

loop_
_geom_torsion_atom_site_label_1
_geom_torsion_atom_site_label_2
_geom_torsion_atom_site_label_3
_geom_torsion_atom_site_label_4
_geom_torsion
_geom_torsion_site_symmetry_1
_geom_torsion_site_symmetry_2
_geom_torsion_site_symmetry_3
_geom_torsion_site_symmetry_4
_geom_torsion_publ_flag
I1 C6 C10 C13 -179.5(3) . . . . ?
Br1 C16 C17 C7 178.0(4) . . . . ?
O2 C3 C12 C7 -12.8(7) . . . . ?
O2 C3 C12 C18 167.7(4) . . . . ?
O4 C3 C12 C7 167.0(5) . . . . ?
O4 C3 C12 C18 -12.5(8) . . . . ?
N1 C11 C13 C4 0.8(5) . . . . ?
N1 C11 C13 C10 -177.5(4) . . . . ?
C2 C6 C10 C13 0.9(7) . . . . ?
C2 C8 C11 N1 178.4(4) . . . . ?
C2 C8 C11 C13 -2.5(7) . . . . ?
C3 O2 C9 C4 -149.8(4) . . . . ?
C3 C12 C18 C14 180.0(5) . . . . ?
C1 N1 C11 C8 -176.4(5) . . . . ?
C1 N1 C11 C13 4.4(5) . . . . ?
C1 C4 C5 O3 -60.4(5) . . . . ?
C1 C4 C9 O2 169.4(4) . . . . ?
C1 C4 C13 C10 173.1(5) . . . . ?
C1 C4 C13 C11 -4.9(5) . . . . ?
C5 C4 C1 O1 -52.4(6) . . . . ?
C5 C4 C1 N1 130.7(4) . . . . ?
C5 C4 C9 O2 -70.8(5) . . . . ?
C5 C4 C13 C10 52.9(7) . . . . ?
C5 C4 C13 C11 -125.1(4) . . . . ?
C6 C2 C8 C11 0.9(7) . . . . ?
C6 C10 C13 C4 179.9(4) . . . . ?
C6 C10 C13 C11 -2.4(7) . . . . ?
C7 C12 C18 C14 0.5(8) . . . . ?
C8 C2 C6 I1 -179.8(4) . . . . ?
C8 C2 C6 C10 -0.2(7) . . . . ?
C8 C11 C13 C4 -178.5(4) . . . . ?
C8 C11 C13 C10 3.3(7) . . . . ?
C9 O2 C3 O4 0.3(7) . . . . ?
C9 O2 C3 C12 -179.9(4) . . . . ?
C9 C4 C1 O1 67.5(6) . . . . ?
C9 C4 C1 N1 -109.3(4) . . . . ?
C9 C4 C5 O3 -176.4(4) . . . . ?
C9 C4 C13 C10 -75.6(6) . . . . ?
C9 C4 C13 C11 106.4(4) . . . . ?
C11 N1 C1 O1 175.6(5) . . . . ?
C11 N1 C1 C4 -7.6(5) . . . . ?
C12 C7 C17 C16 -1.1(7) . . . . ?
C13 C4 C1 O1 -175.6(5) . . . . ?
C13 C4 C1 N1 7.6(5) . . . . ?
C13 C4 C5 O3 54.6(5) . . . . ?
C13 C4 C9 O2 59.9(5) . . . . ?
C14 C16 C17 C7 0.5(8) . . . . ?
C15 N1 C1 O1 -3.9(8) . . . . ?
C15 N1 C1 C4 172.9(4) . . . . ?
C15 N1 C11 C8 3.1(8) . . . . ?
C15 N1 C11 C13 -176.1(4) . . . . ?
C16 C14 C18 C12 -1.1(8) . . . . ?
C17 C7 C12 C3 -178.8(5) . . . . ?
C17 C7 C12 C18 0.6(7) . . . . ?
C18 C14 C16 Br1 -176.9(4) . . . . ?
C18 C14 C16 C17 0.6(8) . . . . ?
